data_4084995
loop_
_publ_author_name
'Ursillo, Samer'
'Can, Daniel'
'N&#x2019;Dongo, Harmel W. Peindy'
'Schmutz, Paul'
'Spingler, Bernhard'
'Alberto, Roger'

_publ_section_title
;
 Cyclopentadienyl Chemistry in Water: Synthesis and Properties of
 Bifunctionalized [(\h5-C5H3{COOR}2)M(CO)3] (M = Re and99mTc) Complexes
;
_journal_issue 23
_journal_name_full Organometallics
_journal_page_first 6945
_journal_paper_doi 10.1021/om501029e
_journal_volume 33
_journal_year 2014
_chemical_formula_sum 'C21 H33 Na O10'
_chemical_formula_weight 468.46
_chemical_name_systematic
; 
 ? 
;
_space_group_IT_number 14
_symmetry_cell_setting monoclinic
_symmetry_space_group_name_Hall '-P 2ybc'
_symmetry_space_group_name_H-M 'P 1 21/c 1'
_atom_sites_solution_hydrogens geom
_atom_sites_solution_primary direct
_atom_sites_solution_secondary difmap
_audit_creation_method SHELXL-97
_cell_angle_alpha 90.00
_cell_angle_beta 108.525(5)
_cell_angle_gamma 90.00
_cell_formula_units_Z 4
_cell_length_a 12.8823(6)
_cell_length_b 10.4707(4)
_cell_length_c 18.4450(9)
_cell_measurement_reflns_used 5176
_cell_measurement_temperature 183(2)
_cell_measurement_theta_max 32.8329
_cell_measurement_theta_min 3.0199
_cell_volume 2359.1(2)
_computing_cell_refinement 'CrysAlis^Pro^ (Oxford, 2007)'
_computing_data_collection 'CrysAlis^Pro^ (Oxford, 2007)'
_computing_data_reduction 'CrysAlis^Pro^ (Oxford, 2007)'
_computing_molecular_graphics 'ORTEP-3 (Farrugia, 1997)'
_computing_publication_material 'SHELXL-97 (Sheldrick, 2008)'
_computing_structure_refinement 'SHELXL-97 (Sheldrick, 2008)'
_computing_structure_solution 'SIR-97 (Altomare, 1999)'
_diffrn_ambient_temperature 183(2)
_diffrn_detector_area_resol_mean 10.4498
_diffrn_measured_fraction_theta_full 0.999
_diffrn_measured_fraction_theta_max 0.999
_diffrn_measurement_device_type 'Oxford Xcalibur Ruby CCD'
_diffrn_measurement_method '\o oscillation scan'
_diffrn_radiation_monochromator graphite
_diffrn_radiation_source 'Enhance (Mo) X-ray Source'
_diffrn_radiation_type MoK\a
_diffrn_radiation_wavelength 0.7107
_diffrn_reflns_av_R_equivalents 0.0314
_diffrn_reflns_av_sigmaI/netI 0.0391
_diffrn_reflns_limit_h_max 17
_diffrn_reflns_limit_h_min -12
_diffrn_reflns_limit_k_max 13
_diffrn_reflns_limit_k_min -14
_diffrn_reflns_limit_l_max 17
_diffrn_reflns_limit_l_min -25
_diffrn_reflns_number 17209
_diffrn_reflns_theta_full 29.57
_diffrn_reflns_theta_max 29.57
_diffrn_reflns_theta_min 3.03
_exptl_absorpt_coefficient_mu 0.119
_exptl_absorpt_correction_T_max 0.9894
_exptl_absorpt_correction_T_min 0.2104
_exptl_absorpt_correction_type multi-scan
_exptl_absorpt_process_details
;
CrysAlisPro, Agilent Technologies,
Version 1.171.35.19 (release 27-10-2011 CrysAlis171 .NET)
(compiled Oct 27 2011,15:02:11)
Empirical absorption correction using spherical harmonics,
 implemented in SCALE3 ABSPACK scaling algorithm.
;
_exptl_crystal_colour colourless
_exptl_crystal_density_diffrn 1.319
_exptl_crystal_density_method 'not measured'
_exptl_crystal_description prism
_exptl_crystal_F_000 1000
_exptl_crystal_size_max 0.42
_exptl_crystal_size_mid 0.28
_exptl_crystal_size_min 0.09
_refine_diff_density_max 0.306
_refine_diff_density_min -0.219
_refine_diff_density_rms 0.044
_refine_ls_extinction_method none
_refine_ls_goodness_of_fit_ref 1.036
_refine_ls_hydrogen_treatment constr
_refine_ls_matrix_type full
_refine_ls_number_parameters 291
_refine_ls_number_reflns 6608
_refine_ls_number_restraints 0
_refine_ls_restrained_S_all 1.036
_refine_ls_R_factor_all 0.0672
_refine_ls_R_factor_gt 0.0470
_refine_ls_shift/su_max 0.000
_refine_ls_shift/su_mean 0.000
_refine_ls_structure_factor_coef Fsqd
_refine_ls_weighting_details 'calc w=1/[\s^2^(Fo^2^)+(0.0552P)^2^+0.2935P] where P=(Fo^2^+2Fc^2^)/3'
_refine_ls_weighting_scheme calc
_refine_ls_wR_factor_gt 0.1121
_refine_ls_wR_factor_ref 0.1247
_reflns_number_gt 4926
_reflns_number_total 6608
_reflns_threshold_expression >2sigma(I)
_cod_data_source_file om501029e_si_002.cif
_cod_data_source_block sy310512
_cod_depositor_comments 'Adding full bibliography for 4084992--4084995.cif.'
_cod_original_cell_volume 2359.07(18)
_cod_original_sg_symbol_H-M P21/c
_cod_database_code 4084995

loop_
_symmetry_equiv_pos_as_xyz
'x, y, z'
'-x, y+1/2, -z+1/2'
'-x, -y, -z'
'x, -y-1/2, z-1/2'

loop_
_atom_site_label
_atom_site_type_symbol
_atom_site_fract_x
_atom_site_fract_y
_atom_site_fract_z
_atom_site_U_iso_or_equiv
_atom_site_adp_type
_atom_site_occupancy
_atom_site_symmetry_multiplicity
_atom_site_calc_flag
_atom_site_refinement_flags
C1 C 0.70526(10) -0.23947(12) 0.11329(7) 0.0263(3) Uani 1 1 d .
C2 C 0.67626(10) -0.23844(11) 0.18237(7) 0.0249(3) Uani 1 1 d .
C3 C 0.61827(11) -0.35205(12) 0.18301(8) 0.0318(3) Uani 1 1 d .
H3A H 0.5886 -0.3769 0.2219 0.038 Uiso 1 1 calc R
C4 C 0.61142(13) -0.42212(13) 0.11752(8) 0.0377(3) Uani 1 1 d .
H4A H 0.5764 -0.5025 0.1041 0.045 Uiso 1 1 calc R
C5 C 0.66467(12) -0.35415(13) 0.07536(8) 0.0337(3) Uani 1 1 d .
H5A H 0.6725 -0.3810 0.0282 0.040 Uiso 1 1 calc R
C6 C 0.77196(11) -0.15039(12) 0.08856(7) 0.0277(3) Uani 1 1 d .
C7 C 0.84089(15) -0.09379(17) -0.01148(10) 0.0522(4) Uani 1 1 d .
H7C H 0.8275 -0.1100 -0.0660 0.063 Uiso 1 1 calc R
H7B H 0.9177 -0.1120 0.0169 0.063 Uiso 1 1 calc R
H7A H 0.8249 -0.0042 -0.0040 0.063 Uiso 1 1 calc R
C8 C 0.69671(10) -0.14304(12) 0.24135(7) 0.0256(3) Uani 1 1 d .
C9 C 0.69129(18) -0.10280(16) 0.36657(9) 0.0558(5) Uani 1 1 d .
H9C H 0.6858 -0.1487 0.4115 0.067 Uiso 1 1 calc R
H9B H 0.6340 -0.0375 0.3514 0.067 Uiso 1 1 calc R
H9A H 0.7633 -0.0620 0.3790 0.067 Uiso 1 1 calc R
C11 C 1.05489(12) 0.08596(14) 0.25436(9) 0.0397(3) Uani 1 1 d .
H11A H 1.0447 0.0094 0.2213 0.048 Uiso 1 1 calc R
H11B H 1.1250 0.0762 0.2962 0.048 Uiso 1 1 calc R
C12 C 1.06078(11) 0.20228(15) 0.20814(8) 0.0392(3) Uani 1 1 d .
H12A H 1.0832 0.2774 0.2421 0.047 Uiso 1 1 calc R
H12B H 1.1155 0.1891 0.1814 0.047 Uiso 1 1 calc R
C13 C 0.95804(12) 0.31785(14) 0.09994(8) 0.0382(3) Uani 1 1 d .
H13A H 0.9915 0.2826 0.0627 0.046 Uiso 1 1 calc R
H13B H 1.0027 0.3913 0.1261 0.046 Uiso 1 1 calc R
C14 C 0.84356(13) 0.36057(13) 0.05923(9) 0.0398(3) Uani 1 1 d .
H14A H 0.8116 0.4009 0.0958 0.048 Uiso 1 1 calc R
H14B H 0.8434 0.4241 0.0195 0.048 Uiso 1 1 calc R
C15 C 0.67024(12) 0.28196(14) -0.01584(8) 0.0381(3) Uani 1 1 d .
H15A H 0.6647 0.3192 -0.0663 0.046 Uiso 1 1 calc R
H15B H 0.6409 0.3444 0.0130 0.046 Uiso 1 1 calc R
C16 C 0.60694(12) 0.15949(14) -0.02596(8) 0.0375(3) Uani 1 1 d .
H16A H 0.5312 0.1741 -0.0600 0.045 Uiso 1 1 calc R
H16B H 0.6414 0.0951 -0.0503 0.045 Uiso 1 1 calc R
C17 C 0.51149(11) 0.16080(14) 0.06369(8) 0.0374(3) Uani 1 1 d .
H17A H 0.4456 0.1106 0.0363 0.045 Uiso 1 1 calc R
H17B H 0.4983 0.2509 0.0471 0.045 Uiso 1 1 calc R
C18 C 0.53220(12) 0.15170(14) 0.14711(8) 0.0375(3) Uani 1 1 d .
H18A H 0.4664 0.1785 0.1600 0.045 Uiso 1 1 calc R
H18B H 0.5501 0.0626 0.1646 0.045 Uiso 1 1 calc R
C19 C 0.63134(13) 0.26188(16) 0.26052(8) 0.0423(4) Uani 1 1 d .
H19A H 0.6433 0.1824 0.2911 0.051 Uiso 1 1 calc R
H19B H 0.5635 0.3032 0.2633 0.051 Uiso 1 1 calc R
C20 C 0.72705(13) 0.35019(15) 0.29056(9) 0.0434(4) Uani 1 1 d .
H20A H 0.7138 0.4287 0.2590 0.052 Uiso 1 1 calc R
H20B H 0.7334 0.3751 0.3436 0.052 Uiso 1 1 calc R
C21 C 0.87968(13) 0.21922(15) 0.35511(8) 0.0385(3) Uani 1 1 d .
H21A H 0.8346 0.1435 0.3571 0.046 Uiso 1 1 calc R
H21B H 0.8905 0.2699 0.4022 0.046 Uiso 1 1 calc R
C22 C 0.98769(12) 0.17872(15) 0.34869(8) 0.0391(3) Uani 1 1 d .
H22A H 1.0287 0.2541 0.3401 0.047 Uiso 1 1 calc R
H22B H 1.0319 0.1362 0.3965 0.047 Uiso 1 1 calc R
O1 O 0.82774(8) -0.06352(9) 0.12454(6) 0.0346(2) Uani 1 1 d .
O2 O 0.77175(9) -0.17441(10) 0.01585(5) 0.0418(3) Uani 1 1 d .
O3 O 0.72691(8) -0.03300(8) 0.24116(5) 0.0321(2) Uani 1 1 d .
O4 O 0.67793(10) -0.19058(9) 0.30516(5) 0.0397(3) Uani 1 1 d .
O11 O 0.96745(8) 0.09308(9) 0.28623(5) 0.0349(2) Uani 1 1 d .
O12 O 0.95549(8) 0.22351(9) 0.15386(5) 0.0364(2) Uani 1 1 d .
O13 O 0.78109(8) 0.25270(9) 0.02525(6) 0.0400(3) Uani 1 1 d .
O14 O 0.60426(8) 0.11263(9) 0.04558(5) 0.0356(2) Uani 1 1 d .
O15 O 0.62222(8) 0.23412(9) 0.18335(5) 0.0358(2) Uani 1 1 d .
O16 O 0.82733(8) 0.29380(9) 0.28996(5) 0.0380(2) Uani 1 1 d .
Na1 Na 0.79224(4) 0.12585(5) 0.17334(3) 0.03183(14) Uani 1 1 d .

loop_
_atom_site_aniso_label
_atom_site_aniso_U_11
_atom_site_aniso_U_22
_atom_site_aniso_U_33
_atom_site_aniso_U_23
_atom_site_aniso_U_13
_atom_site_aniso_U_12
C1 0.0247(6) 0.0306(6) 0.0209(6) 0.0004(5) 0.0035(5) 0.0058(5)
C2 0.0212(6) 0.0268(6) 0.0254(6) 0.0004(5) 0.0056(5) 0.0030(4)
C3 0.0307(7) 0.0301(6) 0.0350(7) -0.0011(5) 0.0111(6) 0.0003(5)
C4 0.0424(8) 0.0288(7) 0.0384(8) -0.0052(6) 0.0079(6) -0.0023(6)
C5 0.0380(8) 0.0334(7) 0.0259(6) -0.0037(5) 0.0048(6) 0.0064(6)
C6 0.0266(6) 0.0329(6) 0.0234(6) 0.0019(5) 0.0077(5) 0.0111(5)
C7 0.0610(11) 0.0608(10) 0.0463(9) 0.0135(8) 0.0334(8) 0.0120(9)
C8 0.0206(6) 0.0299(6) 0.0274(6) 0.0023(5) 0.0091(5) 0.0028(5)
C9 0.0969(15) 0.0458(9) 0.0363(8) -0.0096(7) 0.0374(9) -0.0175(9)
C11 0.0288(7) 0.0438(8) 0.0425(8) -0.0013(6) 0.0057(6) 0.0055(6)
C12 0.0231(7) 0.0536(9) 0.0381(8) -0.0019(6) 0.0059(6) -0.0037(6)
C13 0.0357(8) 0.0398(8) 0.0393(8) -0.0003(6) 0.0121(6) -0.0086(6)
C14 0.0419(8) 0.0318(7) 0.0418(8) 0.0006(6) 0.0080(7) -0.0017(6)
C15 0.0353(8) 0.0424(8) 0.0324(7) 0.0059(6) 0.0049(6) 0.0043(6)
C16 0.0337(8) 0.0477(8) 0.0274(7) -0.0043(6) 0.0046(6) 0.0007(6)
C17 0.0259(7) 0.0449(8) 0.0387(8) 0.0040(6) 0.0066(6) 0.0036(6)
C18 0.0254(7) 0.0449(8) 0.0410(8) 0.0034(6) 0.0090(6) -0.0003(6)
C19 0.0355(8) 0.0561(9) 0.0381(8) -0.0057(7) 0.0155(6) 0.0047(7)
C20 0.0423(9) 0.0436(8) 0.0419(8) -0.0068(7) 0.0100(7) 0.0069(7)
C21 0.0387(8) 0.0460(8) 0.0285(7) 0.0001(6) 0.0075(6) -0.0040(6)
C22 0.0335(8) 0.0461(8) 0.0309(7) -0.0031(6) 0.0007(6) -0.0037(6)
O1 0.0336(5) 0.0350(5) 0.0396(5) -0.0028(4) 0.0177(4) 0.0002(4)
O2 0.0486(7) 0.0523(6) 0.0291(5) 0.0008(4) 0.0187(5) 0.0022(5)
O3 0.0400(6) 0.0280(5) 0.0320(5) -0.0020(4) 0.0169(4) -0.0029(4)
O4 0.0606(7) 0.0349(5) 0.0312(5) -0.0049(4) 0.0252(5) -0.0116(5)
O11 0.0290(5) 0.0374(5) 0.0349(5) -0.0023(4) 0.0053(4) -0.0041(4)
O12 0.0251(5) 0.0444(5) 0.0358(5) 0.0051(4) 0.0041(4) -0.0060(4)
O13 0.0316(5) 0.0338(5) 0.0483(6) -0.0045(4) 0.0038(4) 0.0003(4)
O14 0.0325(5) 0.0397(5) 0.0331(5) 0.0036(4) 0.0081(4) 0.0054(4)
O15 0.0311(5) 0.0426(5) 0.0334(5) -0.0021(4) 0.0100(4) -0.0030(4)
O16 0.0349(6) 0.0439(6) 0.0339(5) 0.0038(4) 0.0090(4) 0.0023(4)
Na1 0.0289(3) 0.0323(3) 0.0357(3) -0.0020(2) 0.0123(2) -0.0022(2)

loop_
_atom_type_symbol
_atom_type_description
_atom_type_scat_dispersion_real
_atom_type_scat_dispersion_imag
_atom_type_scat_source
C C 0.0033 0.0016 'International Tables Vol C Tables 4.2.6.8 and 6.1.1.4'
H H 0.0000 0.0000 'International Tables Vol C Tables 4.2.6.8 and 6.1.1.4'
O O 0.0106 0.0060 'International Tables Vol C Tables 4.2.6.8 and 6.1.1.4'
Na Na 0.0362 0.0249 'International Tables Vol C Tables 4.2.6.8 and 6.1.1.4'

loop_
_geom_angle_atom_site_label_1
_geom_angle_atom_site_label_2
_geom_angle_atom_site_label_3
_geom_angle
C5 C1 C6 124.22(12)
C5 C1 C2 106.71(12)
C6 C1 C2 128.79(11)
C3 C2 C1 106.82(11)
C3 C2 C8 123.44(12)
C1 C2 C8 129.72(11)
C4 C3 C2 109.01(13)
C4 C3 H3A 125.5
C2 C3 H3A 125.5
C5 C4 C3 108.06(12)
C5 C4 H4A 126.0
C3 C4 H4A 126.0
C4 C5 C1 109.39(12)
C4 C5 H5A 125.3
C1 C5 H5A 125.3
O1 C6 O2 119.37(12)
O1 C6 C1 128.40(12)
O2 C6 C1 112.20(11)
O2 C7 H7C 109.5
O2 C7 H7B 109.5
H7C C7 H7B 109.5
O2 C7 H7A 109.5
H7C C7 H7A 109.5
H7B C7 H7A 109.5
O3 C8 O4 119.41(11)
O3 C8 C2 129.61(12)
O4 C8 C2 110.98(11)
O4 C9 H9C 109.5
O4 C9 H9B 109.5
H9C C9 H9B 109.5
O4 C9 H9A 109.5
H9C C9 H9A 109.5
H9B C9 H9A 109.5
O11 C11 C12 112.32(12)
O11 C11 H11A 109.1
C12 C11 H11A 109.1
O11 C11 H11B 109.1
C12 C11 H11B 109.1
H11A C11 H11B 107.9
O12 C12 C11 108.48(12)
O12 C12 H12A 110.0
C11 C12 H12A 110.0
O12 C12 H12B 110.0
C11 C12 H12B 110.0
H12A C12 H12B 108.4
O12 C13 C14 108.88(12)
O12 C13 H13A 109.9
C14 C13 H13A 109.9
O12 C13 H13B 109.9
C14 C13 H13B 109.9
H13A C13 H13B 108.3
O13 C14 C13 108.39(12)
O13 C14 H14A 110.0
C13 C14 H14A 110.0
O13 C14 H14B 110.0
C13 C14 H14B 110.0
H14A C14 H14B 108.4
O13 C15 C16 107.26(11)
O13 C15 H15A 110.3
C16 C15 H15A 110.3
O13 C15 H15B 110.3
C16 C15 H15B 110.3
H15A C15 H15B 108.5
O14 C16 C15 110.67(11)
O14 C16 H16A 109.5
C15 C16 H16A 109.5
O14 C16 H16B 109.5
C15 C16 H16B 109.5
H16A C16 H16B 108.1
O14 C17 C18 109.41(11)
O14 C17 H17A 109.8
C18 C17 H17A 109.8
O14 C17 H17B 109.8
C18 C17 H17B 109.8
H17A C17 H17B 108.2
O15 C18 C17 107.40(12)
O15 C18 H18A 110.2
C17 C18 H18A 110.2
O15 C18 H18B 110.2
C17 C18 H18B 110.2
H18A C18 H18B 108.5
O15 C19 C20 107.03(13)
O15 C19 H19A 110.3
C20 C19 H19A 110.3
O15 C19 H19B 110.3
C20 C19 H19B 110.3
H19A C19 H19B 108.6
O16 C20 C19 112.52(12)
O16 C20 H20A 109.1
C19 C20 H20A 109.1
O16 C20 H20B 109.1
C19 C20 H20B 109.1
H20A C20 H20B 107.8
O16 C21 C22 107.12(12)
O16 C21 H21A 110.3
C22 C21 H21A 110.3
O16 C21 H21B 110.3
C22 C21 H21B 110.3
H21A C21 H21B 108.5
O11 C22 C21 107.97(11)
O11 C22 H22A 110.1
C21 C22 H22A 110.1
O11 C22 H22B 110.1
C21 C22 H22B 110.1
H22A C22 H22B 108.4
C6 O1 Na1 134.95(9)
C6 O2 C7 115.52(12)
C8 O3 Na1 145.79(9)
C8 O4 C9 116.04(11)
C22 O11 C11 113.72(11)
C22 O11 Na1 117.58(8)
C11 O11 Na1 106.19(8)
C13 O12 C12 112.02(11)
C13 O12 Na1 127.28(8)
C12 O12 Na1 119.92(8)
C14 O13 C15 113.48(11)
C14 O13 Na1 95.41(8)
C15 O13 Na1 109.29(9)
C16 O14 C17 111.36(10)
C16 O14 Na1 119.78(8)
C17 O14 Na1 110.47(8)
C19 O15 C18 112.86(11)
C19 O15 Na1 111.58(8)
C18 O15 Na1 106.77(8)
C21 O16 C20 114.32(12)
C21 O16 Na1 103.38(8)
C20 O16 Na1 110.69(8)
O1 Na1 O3 75.51(4)
O1 Na1 O12 90.90(4)
O3 Na1 O12 145.46(4)
O1 Na1 O15 134.91(4)
O3 Na1 O15 79.41(4)
O12 Na1 O15 128.65(4)
O1 Na1 O11 88.22(4)
O3 Na1 O11 81.21(4)
O12 Na1 O11 66.54(3)
O15 Na1 O11 124.16(4)
O1 Na1 O16 151.04(4)
O3 Na1 O16 91.94(4)
O12 Na1 O16 84.92(4)
O15 Na1 O16 65.12(3)
O11 Na1 O16 63.82(3)
O1 Na1 O14 81.55(4)
O3 Na1 O14 92.98(3)
O12 Na1 O14 116.64(4)
O15 Na1 O14 62.90(3)
O11 Na1 O14 169.25(4)
O16 Na1 O14 125.76(3)
O1 Na1 O13 89.04(3)
O3 Na1 O13 149.56(4)
O12 Na1 O13 58.66(3)
O15 Na1 O13 94.37(3)
O11 Na1 O13 125.06(4)
O16 Na1 O13 112.59(3)
O14 Na1 O13 58.41(3)

loop_
_geom_bond_atom_site_label_1
_geom_bond_atom_site_label_2
_geom_bond_distance
C1 C5 1.4044(18)
C1 C6 1.4371(19)
C1 C2 1.4372(18)
C2 C3 1.4068(18)
C2 C8 1.4383(17)
C3 C4 1.3920(19)
C3 H3A 0.9500
C4 C5 1.386(2)
C4 H4A 0.9500
C5 H5A 0.9500
C6 O1 1.2170(16)
C6 O2 1.3638(15)
C7 O2 1.430(2)
C7 H7C 0.9800
C7 H7B 0.9800
C7 H7A 0.9800
C8 O3 1.2165(15)
C8 O4 1.3685(15)
C9 O4 1.4260(17)
C9 H9C 0.9800
C9 H9B 0.9800
C9 H9A 0.9800
C11 O11 1.4285(18)
C11 C12 1.502(2)
C11 H11A 0.9900
C11 H11B 0.9900
C12 O12 1.4244(16)
C12 H12A 0.9900
C12 H12B 0.9900
C13 O12 1.4095(17)
C13 C14 1.495(2)
C13 H13A 0.9900
C13 H13B 0.9900
C14 O13 1.4127(17)
C14 H14A 0.9900
C14 H14B 0.9900
C15 O13 1.4212(17)
C15 C16 1.499(2)
C15 H15A 0.9900
C15 H15B 0.9900
C16 O14 1.4184(17)
C16 H16A 0.9900
C16 H16B 0.9900
C17 O14 1.4311(17)
C17 C18 1.479(2)
C17 H17A 0.9900
C17 H17B 0.9900
C18 O15 1.4296(17)
C18 H18A 0.9900
C18 H18B 0.9900
C19 O15 1.4206(17)
C19 C20 1.499(2)
C19 H19A 0.9900
C19 H19B 0.9900
C20 O16 1.4236(18)
C20 H20A 0.9900
C20 H20B 0.9900
C21 O16 1.4120(17)
C21 C22 1.495(2)
C21 H21A 0.9900
C21 H21B 0.9900
C22 O11 1.4172(17)
C22 H22A 0.9900
C22 H22B 0.9900
O1 Na1 2.2831(11)
O3 Na1 2.3893(10)
O11 Na1 2.5616(11)
O12 Na1 2.4653(11)
O13 Na1 2.9993(12)
O14 Na1 2.7947(11)
O15 Na1 2.5245(11)
O16 Na1 2.7030(11)

loop_
_geom_torsion_atom_site_label_1
_geom_torsion_atom_site_label_2
_geom_torsion_atom_site_label_3
_geom_torsion_atom_site_label_4
_geom_torsion
C5 C1 C2 C3 -0.60(14)
C6 C1 C2 C3 -174.67(12)
C5 C1 C2 C8 -179.20(12)
C6 C1 C2 C8 6.7(2)
C1 C2 C3 C4 0.32(15)
C8 C2 C3 C4 179.03(12)
C2 C3 C4 C5 0.09(16)
C3 C4 C5 C1 -0.48(16)
C6 C1 C5 C4 175.08(12)
C2 C1 C5 C4 0.67(15)
C5 C1 C6 O1 -164.11(13)
C2 C1 C6 O1 9.0(2)
C5 C1 C6 O2 13.59(17)
C2 C1 C6 O2 -173.29(11)
C3 C2 C8 O3 -164.94(13)
C1 C2 C8 O3 13.5(2)
C3 C2 C8 O4 15.28(17)
C1 C2 C8 O4 -166.32(12)
O11 C11 C12 O12 -52.14(16)
O12 C13 C14 O13 -57.14(16)
O13 C15 C16 O14 66.37(15)
O14 C17 C18 O15 64.25(15)
O15 C19 C20 O16 -61.71(17)
O16 C21 C22 O11 -67.52(15)
O2 C6 O1 Na1 115.28(13)
C1 C6 O1 Na1 -67.17(18)
O1 C6 O2 C7 1.05(18)
C1 C6 O2 C7 -176.87(12)
O4 C8 O3 Na1 172.36(10)
C2 C8 O3 Na1 -7.4(2)
O3 C8 O4 C9 2.64(19)
C2 C8 O4 C9 -177.55(13)
C21 C22 O11 C11 156.53(12)
C21 C22 O11 Na1 31.56(14)
C12 C11 O11 C22 -73.98(15)
C12 C11 O11 Na1 56.88(12)
C14 C13 O12 C12 -164.56(12)
C14 C13 O12 Na1 5.17(17)
C11 C12 O12 C13 -170.20(12)
C11 C12 O12 Na1 19.22(16)
C13 C14 O13 C15 -179.54(12)
C13 C14 O13 Na1 66.69(12)
C16 C15 O13 C14 -161.70(12)
C16 C15 O13 Na1 -56.57(12)
C15 C16 O14 C17 90.16(14)
C15 C16 O14 Na1 -40.88(14)
C18 C17 O14 C16 -158.90(12)
C18 C17 O14 Na1 -23.23(13)
C20 C19 O15 C18 -179.03(12)
C20 C19 O15 Na1 60.75(13)
C17 C18 O15 C19 163.56(12)
C17 C18 O15 Na1 -73.49(11)
C22 C21 O16 C20 -174.48(11)
C22 C21 O16 Na1 65.12(11)
C19 C20 O16 C21 -85.23(16)
C19 C20 O16 Na1 31.02(15)
C6 O1 Na1 O3 63.73(12)
C6 O1 Na1 O12 -148.41(12)
C6 O1 Na1 O15 5.43(15)
C6 O1 Na1 O11 145.10(13)
C6 O1 Na1 O16 130.49(13)
C6 O1 Na1 O14 -31.59(12)
C6 O1 Na1 O13 -89.78(13)
C8 O3 Na1 O1 -20.36(15)
C8 O3 Na1 O12 -90.08(17)
C8 O3 Na1 O15 121.83(16)
C8 O3 Na1 O11 -110.80(16)
C8 O3 Na1 O16 -173.93(15)
C8 O3 Na1 O14 60.11(16)
C8 O3 Na1 O13 41.34(19)
C13 O12 Na1 O1 109.72(11)
C12 O12 Na1 O1 -81.27(10)
C13 O12 Na1 O3 174.99(10)
C12 O12 Na1 O3 -16.00(13)
C13 O12 Na1 O15 -46.71(12)
C12 O12 Na1 O15 122.30(10)
C13 O12 Na1 O11 -162.61(12)
C12 O12 Na1 O11 6.40(10)
C13 O12 Na1 O16 -98.98(11)
C12 O12 Na1 O16 70.03(10)
C13 O12 Na1 O14 28.73(12)
C12 O12 Na1 O14 -162.26(9)
C13 O12 Na1 O13 21.40(10)
C12 O12 Na1 O13 -169.59(11)
C19 O15 Na1 O1 122.10(10)
C18 O15 Na1 O1 -1.65(10)
C19 O15 Na1 O3 65.17(9)
C18 O15 Na1 O3 -58.57(8)
C19 O15 Na1 O12 -92.27(10)
C18 O15 Na1 O12 143.99(8)
C19 O15 Na1 O11 -6.48(11)
C18 O15 Na1 O11 -130.22(8)
C19 O15 Na1 O16 -31.99(9)
C18 O15 Na1 O16 -155.74(9)
C19 O15 Na1 O14 164.10(10)
C18 O15 Na1 O14 40.35(8)
C19 O15 Na1 O13 -144.90(9)
C18 O15 Na1 O13 91.35(8)
C22 O11 Na1 O1 -171.51(10)
C11 O11 Na1 O1 59.87(8)
C22 O11 Na1 O3 -95.90(10)
C11 O11 Na1 O3 135.48(8)
C22 O11 Na1 O12 96.74(10)
C11 O11 Na1 O12 -31.89(8)
C22 O11 Na1 O15 -25.15(11)
C11 O11 Na1 O15 -153.77(8)
C22 O11 Na1 O16 0.66(9)
C11 O11 Na1 O16 -127.96(9)
C22 O11 Na1 O14 -153.71(19)
C11 O11 Na1 O14 77.7(2)
C22 O11 Na1 O13 100.92(10)
C11 O11 Na1 O13 -27.71(9)
C21 O16 Na1 O1 -17.77(13)
C20 O16 Na1 O1 -140.62(11)
C21 O16 Na1 O3 45.12(9)
C20 O16 Na1 O3 -77.73(9)
C21 O16 Na1 O12 -100.41(9)
C20 O16 Na1 O12 136.74(9)
C21 O16 Na1 O15 122.51(9)
C20 O16 Na1 O15 -0.34(9)
C21 O16 Na1 O11 -34.09(8)
C20 O16 Na1 O11 -156.94(10)
C21 O16 Na1 O14 140.21(8)
C20 O16 Na1 O14 17.36(10)
C21 O16 Na1 O13 -153.35(8)
C20 O16 Na1 O13 83.80(9)
C16 O14 Na1 O1 -85.96(9)
C17 O14 Na1 O1 142.61(9)
C16 O14 Na1 O3 -160.83(9)
C17 O14 Na1 O3 67.74(8)
C16 O14 Na1 O12 0.79(10)
C17 O14 Na1 O12 -130.64(8)
C16 O14 Na1 O15 122.67(10)
C17 O14 Na1 O15 -8.76(8)
C16 O14 Na1 O11 -103.9(2)
C17 O14 Na1 O11 124.6(2)
C16 O14 Na1 O16 104.62(10)
C17 O14 Na1 O16 -26.81(10)
C16 O14 Na1 O13 8.14(9)
C17 O14 Na1 O13 -123.29(9)
C14 O13 Na1 O1 -135.80(8)
C15 O13 Na1 O1 106.99(8)
C14 O13 Na1 O3 165.70(9)
C15 O13 Na1 O3 48.49(12)
C14 O13 Na1 O12 -44.16(8)
C15 O13 Na1 O12 -161.37(9)
C14 O13 Na1 O15 89.22(8)
C15 O13 Na1 O15 -27.99(8)
C14 O13 Na1 O11 -48.65(9)
C15 O13 Na1 O11 -165.86(8)
C14 O13 Na1 O16 24.38(9)
C15 O13 Na1 O16 -92.82(8)
C14 O13 Na1 O14 143.53(9)
C15 O13 Na1 O14 26.33(8)
